data_7029713
loop_
_publ_author_name
'Zhu, Gengyu'
'Li, Xiaoyan'
'Xu, Guoqiang'
'Wang, Lin'
'Sun, Hongjian'

_publ_section_title
;
 A new PC(sp(3))P ligand and its coordination chemistry with low-valent
 iron, cobalt and nickel complexes.
;
_journal_issue 23
_journal_name_full 'Dalton transactions (Cambridge, England : 2003)'
_journal_page_first 8595
_journal_page_last 8598
_journal_paper_doi 10.1039/c4dt00639a
_journal_volume 43
_journal_year 2014
_chemical_formula_sum 'C39 H46 Fe N2 P4'
_chemical_formula_weight 722.51
_chemical_name_systematic
; 
 ? 
;
_space_group_crystal_system monoclinic
_space_group_IT_number 14
_space_group_name_Hall '-P 2ybc'
_space_group_name_H-M_alt 'P 1 21/c 1'
_symmetry_space_group_name_Hall '-P 2ybc'
_symmetry_space_group_name_H-M 'P 1 21/c 1'
_atom_sites_solution_hydrogens geom
_atom_sites_solution_primary direct
_atom_sites_solution_secondary difmap
_audit_creation_method SHELXL-97
_cell_angle_alpha 90.00
_cell_angle_beta 91.83(3)
_cell_angle_gamma 90.00
_cell_formula_units_Z 4
_cell_length_a 9.4130(19)
_cell_length_b 16.606(3)
_cell_length_c 25.818(5)
_cell_measurement_temperature 153(2)
_cell_volume 4033.6(13)
_computing_cell_refinement 'Bruker XSCANS'
_computing_data_collection 'Bruker XSCANS'
_computing_data_reduction 'Bruker SHELXTL'
_computing_molecular_graphics 'Bruker SHELXTL'
_computing_publication_material 'Bruker SHELXTL'
_computing_structure_refinement 'Bruker SHELXTL'
_computing_structure_solution 'Bruker SHELXTL'
_diffrn_ambient_temperature 153(2)
_diffrn_measured_fraction_theta_full 1.000
_diffrn_measured_fraction_theta_max 1.000
_diffrn_measurement_device_type 'CCD area detector'
_diffrn_measurement_method 'phi and omega scans'
_diffrn_radiation_monochromator graphite
_diffrn_radiation_source 'fine-focus sealed tube'
_diffrn_radiation_type MoK\a
_diffrn_radiation_wavelength 0.71073
_diffrn_reflns_av_R_equivalents 0.1067
_diffrn_reflns_av_unetI/netI 0.0751
_diffrn_reflns_limit_h_max 10
_diffrn_reflns_limit_h_min -11
_diffrn_reflns_limit_k_max 19
_diffrn_reflns_limit_k_min -19
_diffrn_reflns_limit_l_max 30
_diffrn_reflns_limit_l_min -30
_diffrn_reflns_number 22760
_diffrn_reflns_theta_full 25.00
_diffrn_reflns_theta_max 25.00
_diffrn_reflns_theta_min 2.16
_exptl_absorpt_coefficient_mu 0.560
_exptl_absorpt_correction_T_max 0.9011
_exptl_absorpt_correction_T_min 0.8867
_exptl_absorpt_correction_type multi-scan
_exptl_absorpt_process_details SADABS
_exptl_crystal_colour yellow
_exptl_crystal_density_diffrn 1.190
_exptl_crystal_density_method 'not measured'
_exptl_crystal_description needle
_exptl_crystal_F_000 1520
_exptl_crystal_size_max 0.22
_exptl_crystal_size_mid 0.20
_exptl_crystal_size_min 0.19
_refine_diff_density_max 2.238
_refine_diff_density_min -1.595
_refine_diff_density_rms 0.173
_refine_ls_extinction_method none
_refine_ls_goodness_of_fit_ref 1.113
_refine_ls_hydrogen_treatment mixed
_refine_ls_matrix_type full
_refine_ls_number_parameters 419
_refine_ls_number_reflns 7101
_refine_ls_number_restraints 0
_refine_ls_restrained_S_all 1.113
_refine_ls_R_factor_all 0.0945
_refine_ls_R_factor_gt 0.0814
_refine_ls_shift/su_max 0.000
_refine_ls_shift/su_mean 0.000
_refine_ls_structure_factor_coef Fsqd
_refine_ls_weighting_details 'calc w=1/[\s^2^(Fo^2^)+(0.1469P)^2^+9.2537P] where P=(Fo^2^+2Fc^2^)/3'
_refine_ls_weighting_scheme calc
_refine_ls_wR_factor_gt 0.2436
_refine_ls_wR_factor_ref 0.2548
_reflns_number_gt 5973
_reflns_number_total 7101
_reflns_threshold_expression >2sigma(I)
_cod_data_source_file c4dt00639a2.cif
_cod_data_source_block complex2
_cod_depositor_comments 'Adding full bibliography for 7029713--7029716.cif.'
_cod_original_cell_volume 4033.6(14)
_cod_database_code 7029713

loop_
_symmetry_equiv_pos_as_xyz
'x, y, z'
'-x, y+1/2, -z+1/2'
'-x, -y, -z'
'x, -y-1/2, z-1/2'

loop_
_atom_site_label
_atom_site_type_symbol
_atom_site_fract_x
_atom_site_fract_y
_atom_site_fract_z
_atom_site_U_iso_or_equiv
_atom_site_adp_type
_atom_site_occupancy
_atom_site_symmetry_multiplicity
_atom_site_calc_flag
_atom_site_refinement_flags
Fe1 Fe 0.58740(7) 0.18035(4) 0.19209(3) 0.0251(2) Uani 1 1 d .
P1 P 0.61507(14) 0.16483(8) 0.27472(5) 0.0257(3) Uani 1 1 d .
P2 P 0.51989(15) 0.13017(8) 0.11794(5) 0.0292(3) Uani 1 1 d .
P3 P 0.41791(15) 0.27446(8) 0.19720(5) 0.0292(3) Uani 1 1 d .
P4 P 0.75395(15) 0.27121(9) 0.16967(5) 0.0301(3) Uani 1 1 d .
N1 N 0.5908(5) 0.0343(3) 0.11685(18) 0.0330(10) Uani 1 1 d .
N2 N 0.7113(5) 0.0780(3) 0.28430(17) 0.0292(10) Uani 1 1 d .
C1 C 0.4637(6) 0.1399(3) 0.3146(2) 0.0292(11) Uani 1 1 d .
C2 C 0.4342(7) 0.1765(4) 0.3621(2) 0.0396(13) Uani 1 1 d .
H2A H 0.4962 0.2150 0.3760 0.047 Uiso 1 1 calc R
C3 C 0.3126(7) 0.1555(4) 0.3885(3) 0.0485(16) Uani 1 1 d .
H3A H 0.2946 0.1805 0.4199 0.058 Uiso 1 1 calc R
C4 C 0.2187(7) 0.0982(4) 0.3691(3) 0.0480(16) Uani 1 1 d .
H4A H 0.1367 0.0856 0.3866 0.058 Uiso 1 1 calc R
C5 C 0.2498(7) 0.0596(4) 0.3225(3) 0.0429(14) Uani 1 1 d .
H5A H 0.1890 0.0200 0.3093 0.052 Uiso 1 1 calc R
C6 C 0.3706(6) 0.0801(3) 0.2958(2) 0.0363(13) Uani 1 1 d .
H6A H 0.3899 0.0537 0.2651 0.044 Uiso 1 1 calc R
C7 C 0.7229(6) 0.2324(3) 0.3161(2) 0.0307(11) Uani 1 1 d .
C8 C 0.8687(6) 0.2166(3) 0.3239(2) 0.0328(12) Uani 1 1 d .
H8A H 0.9063 0.1681 0.3126 0.039 Uiso 1 1 calc R
C9 C 0.9571(7) 0.2730(4) 0.3483(2) 0.0404(14) Uani 1 1 d .
H9A H 1.0537 0.2622 0.3528 0.048 Uiso 1 1 calc R
C10 C 0.9031(7) 0.3449(4) 0.3660(3) 0.0439(15) Uani 1 1 d .
H10A H 0.9623 0.3820 0.3830 0.053 Uiso 1 1 calc R
C11 C 0.7602(7) 0.3612(4) 0.3583(2) 0.0403(14) Uani 1 1 d .
H11A H 0.7232 0.4096 0.3699 0.048 Uiso 1 1 calc R
C12 C 0.6708(6) 0.3055(3) 0.3333(2) 0.0324(12) Uani 1 1 d .
H12A H 0.5750 0.3176 0.3281 0.039 Uiso 1 1 calc R
C13 C 0.3342(6) 0.1029(3) 0.1016(2) 0.0375(13) Uani 1 1 d .
C14 C 0.2430(6) 0.0844(4) 0.1415(3) 0.0393(14) Uani 1 1 d .
H14A H 0.2745 0.0917 0.1757 0.047 Uiso 1 1 calc R
C15 C 0.1073(7) 0.0555(4) 0.1315(3) 0.0482(16) Uani 1 1 d .
H15A H 0.0489 0.0431 0.1588 0.058 Uiso 1 1 calc R
C16 C 0.0581(7) 0.0451(4) 0.0807(3) 0.0544(19) Uani 1 1 d .
H16A H -0.0333 0.0260 0.0737 0.065 Uiso 1 1 calc R
C17 C 0.1459(8) 0.0634(4) 0.0409(3) 0.058(2) Uani 1 1 d .
H17A H 0.1136 0.0563 0.0068 0.070 Uiso 1 1 calc R
C18 C 0.2832(7) 0.0924(4) 0.0511(3) 0.0478(16) Uani 1 1 d .
H18A H 0.3411 0.1049 0.0237 0.057 Uiso 1 1 calc R
C19 C 0.5812(6) 0.1684(4) 0.0557(2) 0.0353(13) Uani 1 1 d .
C20 C 0.5126(7) 0.2319(4) 0.0294(2) 0.0400(14) Uani 1 1 d .
H20A H 0.4259 0.2506 0.0408 0.048 Uiso 1 1 calc R
C21 C 0.5718(8) 0.2670(4) -0.0129(2) 0.0485(16) Uani 1 1 d .
H21A H 0.5241 0.3088 -0.0300 0.058 Uiso 1 1 calc R
C22 C 0.7014(8) 0.2412(5) -0.0305(3) 0.0546(18) Uani 1 1 d .
H22A H 0.7427 0.2663 -0.0585 0.066 Uiso 1 1 calc R
C23 C 0.7686(9) 0.1769(5) -0.0055(3) 0.062(2) Uani 1 1 d .
H23A H 0.8540 0.1572 -0.0175 0.074 Uiso 1 1 calc R
C24 C 0.7084(7) 0.1419(5) 0.0375(2) 0.0484(16) Uani 1 1 d .
H24A H 0.7554 0.0996 0.0544 0.058 Uiso 1 1 calc R
C25 C 0.7650(6) 0.0414(3) 0.3288(2) 0.0336(12) Uani 1 1 d .
H25A H 0.7344 0.0502 0.3622 0.040 Uiso 1 1 calc R
C26 C 0.8709(6) -0.0099(3) 0.3151(2) 0.0325(12) Uani 1 1 d .
H26A H 0.9247 -0.0427 0.3374 0.039 Uiso 1 1 calc R
C27 C 0.8839(6) -0.0042(3) 0.2603(2) 0.0335(12) Uani 1 1 d .
H27A H 0.9481 -0.0324 0.2405 0.040 Uiso 1 1 calc R
C28 C 0.7855(5) 0.0501(3) 0.2420(2) 0.0286(11) Uani 1 1 d .
C29 C 0.7406(6) 0.0832(3) 0.1900(2) 0.0308(11) Uani 1 1 d .
H29A H 0.8262 0.1055 0.1748 0.037 Uiso 1 1 calc R
C30 C 0.6906(6) 0.0154(3) 0.1549(2) 0.0292(11) Uani 1 1 d .
C31 C 0.7285(6) -0.0637(3) 0.1486(2) 0.0371(13) Uani 1 1 d .
H31A H 0.7931 -0.0928 0.1692 0.045 Uiso 1 1 calc R
C32 C 0.6483(7) -0.0931(4) 0.1038(2) 0.0419(14) Uani 1 1 d .
H32A H 0.6537 -0.1447 0.0900 0.050 Uiso 1 1 calc R
C33 C 0.5645(7) -0.0331(4) 0.0856(2) 0.0401(14) Uani 1 1 d .
H33A H 0.5008 -0.0360 0.0574 0.048 Uiso 1 1 calc R
C34 C 0.3210(6) 0.3055(4) 0.1376(2) 0.0375(13) Uani 1 1 d .
H34A H 0.2522 0.3459 0.1457 0.056 Uiso 1 1 calc R
H34B H 0.2734 0.2597 0.1224 0.056 Uiso 1 1 calc R
H34C H 0.3868 0.3271 0.1135 0.056 Uiso 1 1 calc R
C35 C 0.4613(6) 0.3757(3) 0.2216(2) 0.0382(13) Uani 1 1 d .
H35A H 0.3768 0.4080 0.2212 0.057 Uiso 1 1 calc R
H35B H 0.5304 0.4000 0.2000 0.057 Uiso 1 1 calc R
H35C H 0.4994 0.3718 0.2565 0.057 Uiso 1 1 calc R
C36 C 0.2651(6) 0.2553(4) 0.2370(2) 0.0387(13) Uani 1 1 d .
H36A H 0.2022 0.3008 0.2354 0.058 Uiso 1 1 calc R
H36B H 0.2969 0.2467 0.2723 0.058 Uiso 1 1 calc R
H36C H 0.2157 0.2083 0.2244 0.058 Uiso 1 1 calc R
C37 C 0.7136(7) 0.3441(4) 0.1177(3) 0.0440(15) Uani 1 1 d .
H37A H 0.7946 0.3781 0.1130 0.066 Uiso 1 1 calc R
H37B H 0.6338 0.3765 0.1270 0.066 Uiso 1 1 calc R
H37C H 0.6912 0.3158 0.0861 0.066 Uiso 1 1 calc R
C38 C 0.9224(7) 0.2347(4) 0.1452(3) 0.0472(16) Uani 1 1 d .
H38A H 0.9819 0.2798 0.1373 0.071 Uiso 1 1 calc R
H38B H 0.9044 0.2036 0.1143 0.071 Uiso 1 1 calc R
H38C H 0.9693 0.2017 0.1710 0.071 Uiso 1 1 calc R
C39 C 0.8303(7) 0.3408(4) 0.2181(2) 0.0381(13) Uani 1 1 d .
H39A H 0.8987 0.3750 0.2021 0.057 Uiso 1 1 calc R
H39B H 0.8762 0.3107 0.2456 0.057 Uiso 1 1 calc R
H39C H 0.7561 0.3733 0.2319 0.057 Uiso 1 1 calc R
H1 H 0.460(6) 0.118(4) 0.208(2) 0.030(15) Uiso 1 1 d .

loop_
_atom_site_aniso_label
_atom_site_aniso_U_11
_atom_site_aniso_U_22
_atom_site_aniso_U_33
_atom_site_aniso_U_23
_atom_site_aniso_U_13
_atom_site_aniso_U_12
Fe1 0.0227(4) 0.0218(4) 0.0307(4) -0.0013(3) -0.0013(3) 0.0017(3)
P1 0.0224(7) 0.0226(6) 0.0321(7) -0.0003(5) -0.0004(5) 0.0001(5)
P2 0.0274(7) 0.0269(7) 0.0330(7) -0.0038(5) -0.0026(5) 0.0039(5)
P3 0.0264(7) 0.0256(7) 0.0353(7) -0.0031(5) -0.0023(5) 0.0047(5)
P4 0.0269(7) 0.0288(7) 0.0344(7) 0.0008(5) 0.0003(6) -0.0007(6)
N1 0.033(2) 0.028(2) 0.039(2) -0.0051(19) -0.002(2) 0.0036(19)
N2 0.027(2) 0.028(2) 0.033(2) 0.0030(18) -0.0003(18) 0.0013(18)
C1 0.027(3) 0.030(3) 0.031(3) 0.005(2) 0.000(2) 0.002(2)
C2 0.033(3) 0.046(3) 0.041(3) -0.004(3) 0.002(2) -0.007(3)
C3 0.043(4) 0.059(4) 0.045(4) -0.005(3) 0.013(3) -0.012(3)
C4 0.038(3) 0.052(4) 0.055(4) 0.001(3) 0.017(3) -0.006(3)
C5 0.034(3) 0.033(3) 0.062(4) 0.004(3) 0.005(3) -0.010(3)
C6 0.036(3) 0.030(3) 0.043(3) -0.002(2) 0.003(2) -0.002(2)
C7 0.031(3) 0.034(3) 0.027(2) 0.002(2) 0.001(2) -0.003(2)
C8 0.032(3) 0.030(3) 0.036(3) 0.005(2) -0.001(2) -0.001(2)
C9 0.033(3) 0.043(3) 0.044(3) 0.000(3) -0.007(3) -0.007(3)
C10 0.049(4) 0.039(3) 0.044(3) -0.005(3) -0.001(3) -0.013(3)
C11 0.052(4) 0.029(3) 0.040(3) -0.004(2) 0.003(3) -0.006(3)
C12 0.034(3) 0.029(3) 0.035(3) 0.000(2) 0.001(2) 0.000(2)
C13 0.036(3) 0.026(3) 0.050(3) -0.011(2) -0.009(3) 0.006(2)
C14 0.029(3) 0.032(3) 0.057(4) -0.008(3) 0.000(3) 0.004(2)
C15 0.033(3) 0.034(3) 0.078(5) -0.012(3) 0.002(3) 0.003(3)
C16 0.030(3) 0.042(4) 0.090(5) -0.014(4) -0.018(4) 0.001(3)
C17 0.053(4) 0.048(4) 0.071(5) -0.018(4) -0.029(4) 0.000(3)
C18 0.044(4) 0.052(4) 0.046(3) -0.013(3) -0.012(3) 0.004(3)
C19 0.035(3) 0.037(3) 0.033(3) -0.004(2) -0.002(2) 0.005(2)
C20 0.049(4) 0.038(3) 0.033(3) -0.003(2) -0.004(3) 0.012(3)
C21 0.066(4) 0.044(4) 0.034(3) 0.000(3) -0.008(3) 0.010(3)
C22 0.061(4) 0.065(5) 0.038(3) 0.006(3) 0.002(3) 0.004(4)
C23 0.057(4) 0.087(6) 0.042(4) 0.017(4) 0.014(3) 0.019(4)
C24 0.051(4) 0.060(4) 0.034(3) 0.012(3) 0.007(3) 0.020(3)
C25 0.031(3) 0.034(3) 0.035(3) 0.008(2) -0.003(2) -0.002(2)
C26 0.027(3) 0.030(3) 0.041(3) 0.008(2) -0.004(2) 0.001(2)
C27 0.029(3) 0.033(3) 0.038(3) 0.003(2) 0.001(2) 0.004(2)
C28 0.023(2) 0.024(3) 0.038(3) -0.001(2) -0.001(2) 0.001(2)
C29 0.027(3) 0.029(3) 0.036(3) 0.001(2) 0.001(2) 0.000(2)
C30 0.028(3) 0.028(3) 0.032(3) -0.001(2) 0.005(2) 0.003(2)
C31 0.038(3) 0.027(3) 0.046(3) 0.001(2) 0.001(3) 0.004(2)
C32 0.054(4) 0.028(3) 0.044(3) -0.009(2) 0.005(3) 0.004(3)
C33 0.050(4) 0.032(3) 0.039(3) -0.009(2) -0.006(3) 0.001(3)
C34 0.038(3) 0.035(3) 0.039(3) -0.003(2) -0.006(2) 0.010(3)
C35 0.038(3) 0.030(3) 0.046(3) -0.008(2) -0.010(3) 0.006(2)
C36 0.033(3) 0.038(3) 0.045(3) 0.003(3) 0.005(3) 0.008(3)
C37 0.046(4) 0.041(3) 0.045(3) 0.008(3) -0.006(3) -0.004(3)
C38 0.040(3) 0.038(3) 0.064(4) 0.000(3) 0.015(3) -0.004(3)
C39 0.037(3) 0.036(3) 0.042(3) 0.007(2) -0.002(3) -0.013(3)

loop_
_atom_type_symbol
_atom_type_description
_atom_type_scat_dispersion_real
_atom_type_scat_dispersion_imag
_atom_type_scat_source
C C 0.0033 0.0016 'International Tables Vol C Tables 4.2.6.8 and 6.1.1.4'
H H 0.0000 0.0000 'International Tables Vol C Tables 4.2.6.8 and 6.1.1.4'
N N 0.0061 0.0033 'International Tables Vol C Tables 4.2.6.8 and 6.1.1.4'
P P 0.1023 0.0942 'International Tables Vol C Tables 4.2.6.8 and 6.1.1.4'
O O 0.0106 0.0060 'International Tables Vol C Tables 4.2.6.8 and 6.1.1.4'
Fe Fe 0.3463 0.8444 'International Tables Vol C Tables 4.2.6.8 and 6.1.1.4'

loop_
_geom_angle_atom_site_label_1
_geom_angle_atom_site_label_2
_geom_angle_atom_site_label_3
_geom_angle
P1 Fe1 P2 148.40(6)
P1 Fe1 C29 82.86(15)
P2 Fe1 C29 82.45(15)
P1 Fe1 P3 95.10(6)
P2 Fe1 P3 97.54(6)
C29 Fe1 P3 175.69(15)
P1 Fe1 P4 105.65(6)
P2 Fe1 P4 102.51(6)
C29 Fe1 P4 91.32(15)
P3 Fe1 P4 92.89(6)
P1 Fe1 H1 75(2)
P2 Fe1 H1 78(2)
C29 Fe1 H1 92(2)
P3 Fe1 H1 84(2)
P4 Fe1 H1 177(2)
N2 P1 C1 98.3(2)
N2 P1 C7 98.6(2)
C1 P1 C7 103.7(2)
N2 P1 Fe1 106.83(16)
C1 P1 Fe1 120.77(18)
C7 P1 Fe1 123.38(18)
N1 P2 C19 99.9(3)
N1 P2 C13 97.7(2)
C19 P2 C13 101.9(3)
N1 P2 Fe1 105.46(17)
C19 P2 Fe1 123.3(2)
C13 P2 Fe1 123.2(2)
C36 P3 C35 97.9(3)
C36 P3 C34 98.2(3)
C35 P3 C34 97.5(3)
C36 P3 Fe1 119.2(2)
C35 P3 Fe1 120.5(2)
C34 P3 Fe1 118.8(2)
C38 P4 C39 96.9(3)
C38 P4 C37 97.3(3)
C39 P4 C37 98.6(3)
C38 P4 Fe1 118.9(2)
C39 P4 Fe1 120.4(2)
C37 P4 Fe1 119.8(2)
C30 N1 C33 109.5(5)
C30 N1 P2 117.1(4)
C33 N1 P2 133.4(4)
C25 N2 C28 109.1(4)
C25 N2 P1 131.8(4)
C28 N2 P1 116.2(4)
C6 C1 C2 118.1(5)
C6 C1 P1 117.1(4)
C2 C1 P1 124.9(4)
C3 C2 C1 120.5(6)
C3 C2 H2A 119.8
C1 C2 H2A 119.8
C4 C3 C2 121.3(6)
C4 C3 H3A 119.3
C2 C3 H3A 119.3
C3 C4 C5 118.5(6)
C3 C4 H4A 120.8
C5 C4 H4A 120.8
C6 C5 C4 120.6(6)
C6 C5 H5A 119.7
C4 C5 H5A 119.7
C5 C6 C1 121.0(6)
C5 C6 H6A 119.5
C1 C6 H6A 119.5
C12 C7 C8 118.1(5)
C12 C7 P1 121.8(4)
C8 C7 P1 119.3(4)
C9 C8 C7 120.4(6)
C9 C8 H8A 119.8
C7 C8 H8A 119.8
C10 C9 C8 120.7(6)
C10 C9 H9A 119.6
C8 C9 H9A 119.6
C11 C10 C9 119.3(6)
C11 C10 H10A 120.4
C9 C10 H10A 120.4
C10 C11 C12 120.5(6)
C10 C11 H11A 119.7
C12 C11 H11A 119.7
C7 C12 C11 120.9(5)
C7 C12 H12A 119.5
C11 C12 H12A 119.5
C18 C13 C14 117.7(6)
C18 C13 P2 123.0(5)
C14 C13 P2 119.1(5)
C15 C14 C13 121.7(6)
C15 C14 H14A 119.2
C13 C14 H14A 119.2
C14 C15 C16 119.9(7)
C14 C15 H15A 120.1
C16 C15 H15A 120.1
C17 C16 C15 119.3(6)
C17 C16 H16A 120.4
C15 C16 H16A 120.4
C16 C17 C18 120.8(7)
C16 C17 H17A 119.6
C18 C17 H17A 119.6
C13 C18 C17 120.7(7)
C13 C18 H18A 119.6
C17 C18 H18A 119.6
C24 C19 C20 118.0(6)
C24 C19 P2 119.4(5)
C20 C19 P2 122.1(4)
C21 C20 C19 120.9(6)
C21 C20 H20A 119.6
C19 C20 H20A 119.6
C20 C21 C22 121.0(6)
C20 C21 H21A 119.5
C22 C21 H21A 119.5
C21 C22 C23 118.5(7)
C21 C22 H22A 120.7
C23 C22 H22A 120.7
C24 C23 C22 120.1(7)
C24 C23 H23A 119.9
C22 C23 H23A 119.9
C19 C24 C23 121.4(6)
C19 C24 H24A 119.3
C23 C24 H24A 119.3
C26 C25 N2 108.0(5)
C26 C25 H25A 126.0
N2 C25 H25A 126.0
C25 C26 C27 107.5(5)
C25 C26 H26A 126.2
C27 C26 H26A 126.2
C28 C27 C26 107.9(5)
C28 C27 H27A 126.0
C26 C27 H27A 126.0
C27 C28 N2 107.5(5)
C27 C28 C29 136.0(5)
N2 C28 C29 116.5(4)
C28 C29 C30 109.8(4)
C28 C29 Fe1 114.8(4)
C30 C29 Fe1 112.0(3)
C28 C29 H29A 106.6
C30 C29 H29A 106.6
Fe1 C29 H29A 106.6
C31 C30 N1 108.0(5)
C31 C30 C29 134.9(5)
N1 C30 C29 116.9(5)
C30 C31 C32 106.7(5)
C30 C31 H31A 126.7
C32 C31 H31A 126.7
C33 C32 C31 108.3(5)
C33 C32 H32A 125.8
C31 C32 H32A 125.8
C32 C33 N1 107.5(5)
C32 C33 H33A 126.3
N1 C33 H33A 126.3
P3 C34 H34A 109.5
P3 C34 H34B 109.5
H34A C34 H34B 109.5
P3 C34 H34C 109.5
H34A C34 H34C 109.5
H34B C34 H34C 109.5
P3 C35 H35A 109.5
P3 C35 H35B 109.5
H35A C35 H35B 109.5
P3 C35 H35C 109.5
H35A C35 H35C 109.5
H35B C35 H35C 109.5
P3 C36 H36A 109.5
P3 C36 H36B 109.5
H36A C36 H36B 109.5
P3 C36 H36C 109.5
H36A C36 H36C 109.5
H36B C36 H36C 109.5
P4 C37 H37A 109.5
P4 C37 H37B 109.5
H37A C37 H37B 109.5
P4 C37 H37C 109.5
H37A C37 H37C 109.5
H37B C37 H37C 109.5
P4 C38 H38A 109.5
P4 C38 H38B 109.5
H38A C38 H38B 109.5
P4 C38 H38C 109.5
H38A C38 H38C 109.5
H38B C38 H38C 109.5
P4 C39 H39A 109.5
P4 C39 H39B 109.5
H39A C39 H39B 109.5
P4 C39 H39C 109.5
H39A C39 H39C 109.5
H39B C39 H39C 109.5

loop_
_geom_bond_atom_site_label_1
_geom_bond_atom_site_label_2
_geom_bond_distance
Fe1 P1 2.1563(16)
Fe1 P2 2.1644(16)
Fe1 C29 2.166(5)
Fe1 P3 2.2402(15)
Fe1 P4 2.2644(16)
Fe1 H1 1.64(6)
P1 N2 1.717(5)
P1 C1 1.832(5)
P1 C7 1.833(6)
P2 N1 1.727(5)
P2 C19 1.838(6)
P2 C13 1.842(6)
P3 C36 1.823(6)
P3 C35 1.837(6)
P3 C34 1.837(6)
P4 C38 1.829(6)
P4 C39 1.833(6)
P4 C37 1.837(6)
N1 C30 1.373(7)
N1 C33 1.396(7)
N2 C25 1.381(7)
N2 C28 1.393(7)
C1 C6 1.400(8)
C1 C2 1.403(8)
C2 C3 1.396(9)
C2 H2A 0.9300
C3 C4 1.381(10)
C3 H3A 0.9300
C4 C5 1.404(10)
C4 H4A 0.9300
C5 C6 1.390(9)
C5 H5A 0.9300
C6 H6A 0.9300
C7 C12 1.389(8)
C7 C8 1.405(8)
C8 C9 1.392(8)
C8 H8A 0.9300
C9 C10 1.382(9)
C9 H9A 0.9300
C10 C11 1.380(9)
C10 H10A 0.9300
C11 C12 1.394(8)
C11 H11A 0.9300
C12 H12A 0.9300
C13 C18 1.385(9)
C13 C14 1.396(9)
C14 C15 1.382(9)
C14 H14A 0.9300
C15 C16 1.389(11)
C15 H15A 0.9300
C16 C17 1.372(12)
C16 H16A 0.9300
C17 C18 1.397(10)
C17 H17A 0.9300
C18 H18A 0.9300
C19 C24 1.372(9)
C19 C20 1.401(8)
C20 C21 1.373(9)
C20 H20A 0.9300
C21 C22 1.383(10)
C21 H21A 0.9300
C22 C23 1.390(11)
C22 H22A 0.9300
C23 C24 1.390(10)
C23 H23A 0.9300
C24 H24A 0.9300
C25 C26 1.367(8)
C25 H25A 0.9300
C26 C27 1.427(8)
C26 H26A 0.9300
C27 C28 1.366(8)
C27 H27A 0.9300
C28 C29 1.499(7)
C29 C30 1.512(7)
C29 H29A 0.9800
C30 C31 1.372(8)
C31 C32 1.445(9)
C31 H31A 0.9300
C32 C33 1.346(9)
C32 H32A 0.9300
C33 H33A 0.9300
C34 H34A 0.9600
C34 H34B 0.9600
C34 H34C 0.9600
C35 H35A 0.9600
C35 H35B 0.9600
C35 H35C 0.9600
C36 H36A 0.9600
C36 H36B 0.9600
C36 H36C 0.9600
C37 H37A 0.9600
C37 H37B 0.9600
C37 H37C 0.9600
C38 H38A 0.9600
C38 H38B 0.9600
C38 H38C 0.9600
C39 H39A 0.9600
C39 H39B 0.9600
C39 H39C 0.9600

loop_
_platon_squeeze_void_nr
_platon_squeeze_void_average_x
_platon_squeeze_void_average_y
_platon_squeeze_void_average_z
_platon_squeeze_void_volume
_platon_squeeze_void_count_electrons
_platon_squeeze_void_content
1 -0.029 0.000 0.500 368 43 ' '
2 -0.006 0.500 0.000 368 43 ' '
